data_7214278
loop_
_publ_author_name
'Bhattacharya, Suman'
'Saha, Binoy K.'

_publ_section_title
;
 Steric guided anomalous thermal expansion in a dimorphic organic system
;
_journal_issue 12
_journal_name_full CrystEngComm
_journal_page_first 2340
_journal_paper_doi 10.1039/c3ce41869c
_journal_volume 16
_journal_year 2014
_chemical_formula_moiety 'C17 H22 N2'
_chemical_formula_sum 'C17 H22 N2'
_chemical_formula_weight 254.37
_chemical_name_common MBDA-Form-II
_chemical_name_systematic
;
 ? 
;
_space_group_crystal_system monoclinic
_space_group_IT_number 15
_space_group_name_Hall '-C 2yc'
_space_group_name_H-M_alt 'C 1 2/c 1'
_symmetry_space_group_name_Hall '-C 2yc'
_symmetry_space_group_name_H-M 'C 1 2/c 1'
_atom_sites_solution_hydrogens geom
_atom_sites_solution_primary direct
_atom_sites_solution_secondary difmap
_audit_creation_date 2013-06-22
_audit_creation_method
;
  Olex2 1.2
  (compiled Apr  9 2013 14:06:00, GUI svn.r4458)
;
_cell_angle_alpha 90.00
_cell_angle_beta 133.117(4)
_cell_angle_gamma 90.00
_cell_formula_units_Z 4
_cell_length_a 17.7463(14)
_cell_length_b 8.0930(7)
_cell_length_c 14.1825(9)
_cell_measurement_temperature 238(2)
_cell_measurement_theta_max 29.1746
_cell_measurement_theta_min 3.9286
_cell_volume 1486.9(2)
_computing_cell_refinement
;
CrysAlisPro, Agilent Technologies,
Version 1.171.36.21 (release 14-08-2012 CrysAlis171 .NET)
(compiled Sep 14 2012,17:21:16)
;
_computing_data_collection
;
CrysAlisPro, Agilent Technologies,
Version 1.171.36.21 (release 14-08-2012 CrysAlis171 .NET)
(compiled Sep 14 2012,17:21:16)
;
_computing_data_reduction
;
CrysAlisPro, Agilent Technologies,
Version 1.171.36.21 (release 14-08-2012 CrysAlis171 .NET)
(compiled Sep 14 2012,17:21:16)
;
_computing_molecular_graphics
;
O. V. Dolomanov, L. J. Bourhis, R. J. Gildea, J. A. K. Howard and H. Puschmann,
OLEX2: a complete structure solution, refinement and analysis program.
J. Appl. Cryst. (2009). 42, 339-341.
;
_computing_publication_material
;
O. V. Dolomanov, L. J. Bourhis, R. J. Gildea, J. A. K. Howard and H. Puschmann,
OLEX2: a complete structure solution, refinement and analysis program.
J. Appl. Cryst. (2009). 42, 339-341.
;
_computing_structure_refinement
;
SHELXL, G.M. Sheldrick, Acta Cryst.
(2008). A64, 112-122
;
_computing_structure_solution
;
SHELXS, G.M. Sheldrick, Acta Cryst.
(2008). A64, 112-122
;
_diffrn_ambient_temperature 238(2)
_diffrn_detector_area_resol_mean 15.9821
_diffrn_measured_fraction_theta_full 0.992
_diffrn_measured_fraction_theta_max 0.847
_diffrn_measurement_device_type 'Mo K\a'
_diffrn_measurement_method '\w scans'
_diffrn_radiation_monochromator graphite
_diffrn_radiation_type MoK\a
_diffrn_radiation_wavelength 0.71073
_diffrn_reflns_av_R_equivalents 0.0372
_diffrn_reflns_av_unetI/netI 0.0535
_diffrn_reflns_limit_h_max 23
_diffrn_reflns_limit_h_min -19
_diffrn_reflns_limit_k_max 9
_diffrn_reflns_limit_k_min -11
_diffrn_reflns_limit_l_max 17
_diffrn_reflns_limit_l_min -18
_diffrn_reflns_number 3700
_diffrn_reflns_theta_full 25.00
_diffrn_reflns_theta_max 29.24
_diffrn_reflns_theta_min 3.94
_diffrn_source 'fine-focus sealed tube'
_exptl_absorpt_coefficient_mu 0.067
_exptl_absorpt_correction_T_max 1.00000
_exptl_absorpt_correction_T_min 0.95270
_exptl_absorpt_correction_type multi-scan
_exptl_absorpt_process_details
;
CrysAlisPro, Agilent Technologies,
Version 1.171.36.21 (release 14-08-2012 CrysAlis171 .NET)
(compiled Sep 14 2012,17:21:16)
Empirical absorption correction using spherical harmonics,
 implemented in SCALE3 ABSPACK scaling algorithm.
;
_exptl_crystal_colour colorless
_exptl_crystal_density_diffrn 1.136
_exptl_crystal_density_method 'not measured'
_exptl_crystal_description block
_exptl_crystal_F_000 552
_exptl_crystal_size_max 0.45
_exptl_crystal_size_mid 0.34
_exptl_crystal_size_min 0.3
_refine_diff_density_max 0.142
_refine_diff_density_min -0.184
_refine_diff_density_rms 0.038
_refine_ls_extinction_method none
_refine_ls_goodness_of_fit_ref 1.021
_refine_ls_hydrogen_treatment mixed
_refine_ls_matrix_type full
_refine_ls_number_parameters 97
_refine_ls_number_reflns 1712
_refine_ls_number_restraints 0
_refine_ls_restrained_S_all 1.021
_refine_ls_R_factor_all 0.1075
_refine_ls_R_factor_gt 0.0584
_refine_ls_shift/su_max 0.000
_refine_ls_shift/su_mean 0.000
_refine_ls_structure_factor_coef Fsqd
_refine_ls_weighting_details 'calc w=1/[\s^2^(Fo^2^)+(0.0730P)^2^+0.0000P] where P=(Fo^2^+2Fc^2^)/3'
_refine_ls_weighting_scheme calc
_refine_ls_wR_factor_gt 0.1361
_refine_ls_wR_factor_ref 0.1662
_reflns_number_gt 971
_reflns_number_total 1712
_reflns_threshold_expression >2sigma(I)
_cod_data_source_file c3ce41869c3.cif
_cod_data_source_block MBDA-Form-II-238
_cod_database_code 7214278

loop_
_space_group_symop_id
_space_group_symop_operation_xyz
1 'x, y, z'
2 '-x, y, -z+1/2'
3 'x+1/2, y+1/2, z'
4 '-x+1/2, y+1/2, -z+1/2'
5 '-x, -y, -z'
6 'x, -y, z-1/2'
7 '-x+1/2, -y+1/2, -z'
8 'x+1/2, -y+1/2, z-1/2'

loop_
_atom_site_label
_atom_site_type_symbol
_atom_site_fract_x
_atom_site_fract_y
_atom_site_fract_z
_atom_site_U_iso_or_equiv
_atom_site_adp_type
_atom_site_occupancy
_atom_site_symmetry_multiplicity
_atom_site_calc_flag
_atom_site_refinement_flags
C9 C 0.0000 0.1447(3) 0.2500 0.0483(6) Uani 1 2 d S
H9A H 0.0270 0.2161 0.3232 0.058 Uiso 0.50 1 calc PR
H9B H -0.0270 0.2161 0.1768 0.058 Uiso 0.50 1 calc PR
C5 C 0.18356(15) 0.0358(2) 0.41008(18) 0.0465(5) Uani 1 1 d .
H5 H 0.1953 0.1007 0.4740 0.056 Uiso 1 1 calc R
C2 C 0.14964(14) -0.1555(2) 0.22286(17) 0.0452(5) Uani 1 1 d .
C4 C 0.08745(13) 0.0420(2) 0.28546(17) 0.0419(5) Uani 1 1 d .
C3 C 0.07351(13) -0.0547(2) 0.19401(16) 0.0427(5) Uani 1 1 d .
H3 H 0.0092 -0.0514 0.1083 0.051 Uiso 1 1 calc R
C1 C 0.24587(14) -0.1595(2) 0.34955(18) 0.0481(5) Uani 1 1 d .
C6 C 0.26353(14) -0.0623(2) 0.44467(18) 0.0483(5) Uani 1 1 d .
N1 N 0.32514(16) -0.2563(3) 0.3806(3) 0.0733(6) Uani 1 1 d .
C8 C 0.12815(18) -0.2642(3) 0.1205(2) 0.0698(7) Uani 1 1 d .
H8A H 0.1316 -0.3792 0.1423 0.105 Uiso 1 1 calc R
H8B H 0.1792 -0.2432 0.1156 0.105 Uiso 1 1 calc R
H8C H 0.0599 -0.2400 0.0376 0.105 Uiso 1 1 calc R
C7 C 0.36756(15) -0.0638(3) 0.5812(2) 0.0686(7) Uani 1 1 d .
H7A H 0.4198 -0.0262 0.5819 0.103 Uiso 1 1 calc R
H7B H 0.3837 -0.1752 0.6154 0.103 Uiso 1 1 calc R
H7C H 0.3661 0.0092 0.6343 0.103 Uiso 1 1 calc R
H1A H 0.311(2) -0.334(3) 0.322(3) 0.117(11) Uiso 1 1 d .
H1B H 0.3769(19) -0.271(3) 0.464(2) 0.087(9) Uiso 1 1 d .

loop_
_atom_site_aniso_label
_atom_site_aniso_U_11
_atom_site_aniso_U_22
_atom_site_aniso_U_33
_atom_site_aniso_U_23
_atom_site_aniso_U_13
_atom_site_aniso_U_12
C9 0.0636(17) 0.0323(13) 0.0659(17) 0.000 0.0509(15) 0.000
C5 0.0624(12) 0.0370(9) 0.0552(11) -0.0099(9) 0.0460(10) -0.0153(9)
C2 0.0569(11) 0.0411(10) 0.0542(11) 0.0034(9) 0.0444(10) 0.0026(9)
C4 0.0524(11) 0.0322(9) 0.0549(11) -0.0021(8) 0.0421(10) -0.0066(8)
C3 0.0498(11) 0.0393(9) 0.0460(10) 0.0002(8) 0.0354(9) -0.0018(8)
C1 0.0540(11) 0.0412(10) 0.0630(12) 0.0079(9) 0.0454(11) 0.0026(9)
C6 0.0498(11) 0.0426(11) 0.0549(11) 0.0040(8) 0.0367(10) -0.0087(9)
N1 0.0642(13) 0.0754(14) 0.0851(16) 0.0107(13) 0.0529(13) 0.0180(11)
C8 0.0912(17) 0.0695(14) 0.0737(14) -0.0010(12) 0.0661(14) 0.0145(13)
C7 0.0595(13) 0.0645(14) 0.0622(13) 0.0044(11) 0.0339(11) -0.0151(11)

loop_
_atom_type_symbol
_atom_type_description
_atom_type_scat_dispersion_real
_atom_type_scat_dispersion_imag
_atom_type_scat_source
C C 0.0033 0.0016 'International Tables Vol C Tables 4.2.6.8 and 6.1.1.4'
H H 0.0000 0.0000 'International Tables Vol C Tables 4.2.6.8 and 6.1.1.4'
N N 0.0061 0.0033 'International Tables Vol C Tables 4.2.6.8 and 6.1.1.4'

loop_
_geom_angle_atom_site_label_1
_geom_angle_atom_site_label_2
_geom_angle_atom_site_label_3
_geom_angle
_geom_angle_site_symmetry_1
H9A C9 H9B 107.7 .
C4 C9 H9A 108.9 .
C4 C9 H9A 108.9 2
C4 C9 H9B 108.9 .
C4 C9 H9B 108.9 2
C4 C9 C4 113.27(18) 2
C4 C5 H5 118.6 .
C4 C5 C6 122.74(16) .
C6 C5 H5 118.6 .
C3 C2 C1 118.92(16) .
C3 C2 C8 120.53(17) .
C1 C2 C8 120.52(16) .
C5 C4 C9 122.25(14) .
C5 C4 C3 116.83(15) .
C3 C4 C9 120.90(15) .
C2 C3 C4 123.00(16) .
C2 C3 H3 118.5 .
C4 C3 H3 118.5 .
C2 C1 C6 119.89(16) .
N1 C1 C2 120.15(19) .
N1 C1 C6 119.9(2) .
C5 C6 C1 118.60(17) .
C5 C6 C7 121.08(18) .
C1 C6 C7 120.32(17) .
C1 N1 H1A 120.2(18) .
C1 N1 H1B 113.5(16) .
H1A N1 H1B 121(2) .
C2 C8 H8A 109.5 .
C2 C8 H8B 109.5 .
C2 C8 H8C 109.5 .
H8A C8 H8B 109.5 .
H8A C8 H8C 109.5 .
H8B C8 H8C 109.5 .
C6 C7 H7A 109.5 .
C6 C7 H7B 109.5 .
C6 C7 H7C 109.5 .
H7A C7 H7B 109.5 .
H7A C7 H7C 109.5 .
H7B C7 H7C 109.5 .

loop_
_geom_bond_atom_site_label_1
_geom_bond_atom_site_label_2
_geom_bond_distance
_geom_bond_site_symmetry_2
C9 H9A 0.9800 .
C9 H9B 0.9800 .
C9 C4 1.512(2) .
C9 C4 1.512(2) 2
C5 H5 0.9400 .
C5 C4 1.384(3) .
C5 C6 1.391(2) .
C2 C3 1.380(2) .
C2 C1 1.397(3) .
C2 C8 1.507(2) .
C4 C3 1.384(2) .
C3 H3 0.9400 .
C1 C6 1.399(2) .
C1 N1 1.393(2) .
C6 C7 1.507(3) .
N1 H1A 0.93(3) .
N1 H1B 0.88(2) .
C8 H8A 0.9700 .
C8 H8B 0.9700 .
C8 H8C 0.9700 .
C7 H7A 0.9700 .
C7 H7B 0.9700 .
C7 H7C 0.9700 .

loop_
_geom_torsion_atom_site_label_1
_geom_torsion_atom_site_label_2
_geom_torsion_atom_site_label_3
_geom_torsion_atom_site_label_4
_geom_torsion
_geom_torsion_site_symmetry_1
C9 C4 C3 C2 -177.32(14) .
C5 C4 C3 C2 0.9(2) .
C2 C1 C6 C5 0.4(2) .
C2 C1 C6 C7 -179.09(16) .
C4 C9 C4 C5 -111.38(16) 2
C4 C9 C4 C3 66.78(13) 2
C4 C5 C6 C1 -0.3(2) .
C4 C5 C6 C7 179.20(16) .
C3 C2 C1 C6 0.1(2) .
C3 C2 C1 N1 -178.08(15) .
C1 C2 C3 C4 -0.8(2) .
C6 C5 C4 C9 177.86(15) .
C6 C5 C4 C3 -0.4(2) .
N1 C1 C6 C5 178.61(16) .
N1 C1 C6 C7 -0.9(2) .
C8 C2 C3 C4 176.98(15) .
C8 C2 C1 C6 -177.68(15) .
C8 C2 C1 N1 4.1(3) .
